data_9009527
loop_
_publ_author_name
'Yamnova, N. A.'
'Pushcharovsky D Yu'
'Voloshin, A. V.'

_publ_section_title
;
 Identity of ungursaite with calciotantite and synthetic CaTa4O11
 Note: displacement parameters taken from ICSD
;
_journal_name_full 'Soviet Physics Crystallography'
_journal_page_first 498
_journal_page_last 499
_journal_volume 33
_journal_year 1988
_chemical_compound_source 'Kola Peninsula, Russia'
_chemical_formula_sum 'Ca0.94 Na0.06 Nb0.13 O10.97 Ta3.86'
_chemical_name_mineral Calciotantite
_space_group_IT_number 182
_symmetry_space_group_name_Hall 'P 6c 2c'
_symmetry_space_group_name_H-M 'P 63 2 2'
_cell_angle_alpha 90
_cell_angle_beta 90
_cell_angle_gamma 120
_cell_length_a 6.245
_cell_length_b 6.245
_cell_length_c 12.323
_cell_formula_units_Z 2
_cell_volume 416.209
_database_code_amcsd 0015587
_exptl_crystal_density_diffrn 7.382
_cod_original_formula_sum '(Ca.94 Na.06) Ta3.86 Nb.13 O10.97'
_cod_database_code 9009527

loop_
_space_group_symop_operation_xyz
x,y,z
x,x-y,1/2-z
x-y,x,1/2+z
y,x,-z
-y,x-y,z
-x+y,y,1/2-z
-x,-y,1/2+z
-x,-x+y,-z
-x+y,-x,z
-y,-x,1/2-z
y,-x+y,1/2+z
x-y,-y,-z

loop_
_atom_site_aniso_label
_atom_site_aniso_U_11
_atom_site_aniso_U_22
_atom_site_aniso_U_33
_atom_site_aniso_U_12
_atom_site_aniso_U_13
_atom_site_aniso_U_23
Ca 0.00405 0.00405 0.00507 0.00203 0.00000 0.00000
Na 0.00405 0.00405 0.00507 0.00203 0.00000 0.00000
Ta1 0.00329 0.00089 0.00241 0.00051 -0.00063 -0.00025
Ta2 0.00279 0.00279 0.00278 0.00139 0.00000 0.00000
Nb2 0.00279 0.00279 0.00278 0.00139 0.00000 0.00000
O1 0.00760 0.00633 0.00253 0.00507 0.00253 0.00380
O2 0.00253 0.00000 0.00253 0.00000 0.01140 0.00506
O3 0.00127 0.00127 0.00000 0.00076 0.00000 0.00000

loop_
_atom_site_label
_atom_site_fract_x
_atom_site_fract_y
_atom_site_fract_z
_atom_site_occupancy
_atom_site_U_iso_or_equiv
Ca 0.33333 0.66667 0.75000 0.94000 0.00443
Na 0.33333 0.66667 0.75000 0.06000 0.00443
Ta1 0.35897 0.00000 0.00000 1.00000 0.00236
Ta2 0.33333 0.66667 0.25000 0.86000 0.00279
Nb2 0.33333 0.66667 0.25000 0.13000 0.00279
O1 0.37500 0.94300 0.15540 0.99500 0.00507
O2 0.75700 0.00000 0.00000 1.00000 0.00127
O3 0.33333 0.66667 0.96630 1.00000 0.00127

loop_
_cod_related_entry_id
_cod_related_entry_database
_cod_related_entry_code
1 AMCSD 0015587
